data_4510425
loop_
_publ_author_name
'Adalder, Tapas Kumar'
'Dastidar, Parthasarathi'

_publ_section_title
;
 Crystal Engineering Approach toward Selective Formation of an Asymmetric
 Supramolecular Synthon in Primary Ammonium Monocarboxylate (PAM) Salts
 and Their Gelation Studies
;
_journal_issue 5
_journal_name_full 'Crystal Growth &amp; Design'
_journal_page_first 2254
_journal_paper_doi 10.1021/cg401863s
_journal_volume 14
_journal_year 2014
_chemical_absolute_configuration R
_chemical_formula_moiety 'C8 H6 Br O2, C8 H12 N'
_chemical_formula_sum 'C16 H18 Br N O2'
_chemical_formula_weight 336.22
_chemical_name_systematic
; 
 ? 
;
_space_group_IT_number 19
_symmetry_cell_setting orthorhombic
_symmetry_space_group_name_Hall 'P 2ac 2ab'
_symmetry_space_group_name_H-M 'P 21 21 21'
_atom_sites_solution_hydrogens geom
_atom_sites_solution_primary direct
_atom_sites_solution_secondary difmap
_audit_creation_method SHELXL-97
_cell_angle_alpha 90.00
_cell_angle_beta 90.00
_cell_angle_gamma 90.00
_cell_formula_units_Z 4
_cell_length_a 6.4736(16)
_cell_length_b 12.144(3)
_cell_length_c 20.562(5)
_cell_measurement_temperature 296(2)
_cell_volume 1616.5(7)
_computing_cell_refinement 'BRUKER APEX II'
_computing_data_collection 'BRUKER APEX II'
_computing_data_reduction 'BRUKER APEX II'
_computing_molecular_graphics 'MERCURY 3.1, PLATON'
_computing_publication_material 'MERCURY 3.1, PLATON'
_computing_structure_refinement 'SHELXL-97 (Sheldrick, 1997)'
_computing_structure_solution 'SHELXS-97 (Sheldrick, 1990)'
_diffrn_ambient_temperature 296(2)
_diffrn_measured_fraction_theta_full 0.998
_diffrn_measured_fraction_theta_max 0.998
_diffrn_measurement_device_type 'BRUKER CCD AREA DETECTOR'
_diffrn_measurement_method 'PHI-OMEGA SCAN'
_diffrn_radiation_monochromator graphite
_diffrn_radiation_source 'fine-focus sealed tube'
_diffrn_radiation_type MoK\a
_diffrn_radiation_wavelength 0.71073
_diffrn_reflns_av_R_equivalents 0.0799
_diffrn_reflns_av_sigmaI/netI 0.0519
_diffrn_reflns_limit_h_max 6
_diffrn_reflns_limit_h_min -6
_diffrn_reflns_limit_k_max 12
_diffrn_reflns_limit_k_min -12
_diffrn_reflns_limit_l_max 20
_diffrn_reflns_limit_l_min -20
_diffrn_reflns_number 13683
_diffrn_reflns_theta_full 21.46
_diffrn_reflns_theta_max 21.46
_diffrn_reflns_theta_min 1.95
_exptl_absorpt_coefficient_mu 2.544
_exptl_absorpt_correction_T_max 0.9095
_exptl_absorpt_correction_T_min 0.2354
_exptl_absorpt_correction_type multi-scan
_exptl_absorpt_process_details SADABS
_exptl_crystal_colour COLOURLESS
_exptl_crystal_density_diffrn 1.382
_exptl_crystal_density_method 'not measured'
_exptl_crystal_description NIDDLE
_exptl_crystal_F_000 688
_exptl_crystal_size_max 0.52
_exptl_crystal_size_mid 0.04
_exptl_crystal_size_min 0.03
_refine_diff_density_max 1.256
_refine_diff_density_min -0.881
_refine_ls_abs_structure_details 'Flack H D (1983), Acta Cryst. A39, 876-881'
_refine_ls_abs_structure_Flack -0.02(4)
_refine_ls_extinction_method none
_refine_ls_goodness_of_fit_ref 1.436
_refine_ls_hydrogen_treatment constr
_refine_ls_matrix_type full
_refine_ls_number_parameters 183
_refine_ls_number_reflns 1845
_refine_ls_number_restraints 0
_refine_ls_restrained_S_all 1.436
_refine_ls_R_factor_all 0.1133
_refine_ls_R_factor_gt 0.0715
_refine_ls_shift/su_max 0.000
_refine_ls_shift/su_mean 0.000
_refine_ls_structure_factor_coef Fsqd
_refine_ls_weighting_details 'calc w=1/[\s^2^(Fo^2^)+(0.1000P)^2^+0.2548P] where P=(Fo^2^+2Fc^2^)/3'
_refine_ls_weighting_scheme calc
_refine_ls_wR_factor_gt 0.1817
_refine_ls_wR_factor_ref 0.2186
_reflns_number_gt 1298
_reflns_number_total 1845
_reflns_threshold_expression >2sigma(I)
_cod_data_source_file cg401863s_si_002.cif
_cod_data_source_block ta1895i_1_0m
_cod_depositor_comments
;
The following automatic conversions were performed:

'_symmetry_cell_setting' value 'ORTHORHOMBIC' changed to
'orthorhombic' according to
/usr/data/users/saulius/crontab/automatic-downloads/rss-feeds/ACS/lib/dictionaries/cif_core.dic
dictionary named 'cif_core.dic' version 2.4.2 from
2011-04-26.

'_exptl_absorpt_correction_type' value 'MULTI-SCAN'
changed to 'multi-scan' according to
/usr/data/users/saulius/crontab/automatic-downloads/rss-feeds/ACS/lib/dictionaries/cif_core.dic
dictionary named 'cif_core.dic' version 2.4.2 from 2011-04-26.

Automatic conversion script
Id: cif_fix_values 2281 2013-09-26 08:29:07Z andrius 

 Adding full bibliography for 4510410--4510441.cif.
;
_cod_database_code 4510425

loop_
_symmetry_equiv_pos_as_xyz
'x, y, z'
'-x+1/2, -y, z+1/2'
'-x, y+1/2, -z+1/2'
'x+1/2, -y+1/2, -z'

loop_
_atom_site_label
_atom_site_type_symbol
_atom_site_fract_x
_atom_site_fract_y
_atom_site_fract_z
_atom_site_U_iso_or_equiv
_atom_site_adp_type
_atom_site_occupancy
_atom_site_symmetry_multiplicity
_atom_site_calc_flag
_atom_site_refinement_flags
O1 O 0.9392(11) 0.3165(6) 0.0664(4) 0.057(2) Uani 1 1 d .
C2 C 0.8214(17) 0.3344(9) 0.1139(6) 0.043(3) Uani 1 1 d .
O3 O 0.6368(11) 0.3117(6) 0.1160(4) 0.052(2) Uani 1 1 d .
C4 C 0.9218(18) 0.3903(14) 0.1725(6) 0.091(5) Uani 1 1 d .
H4A H 0.9934 0.3341 0.1973 0.109 Uiso 1 1 calc R
H4B H 1.0257 0.4409 0.1563 0.109 Uiso 1 1 calc R
C5 C 0.786(2) 0.4517(11) 0.2176(5) 0.057(3) Uani 1 1 d .
C6 C 0.831(3) 0.5627(14) 0.2315(7) 0.090(5) Uani 1 1 d .
H6 H 0.9405 0.5978 0.2108 0.108 Uiso 1 1 calc R
C7 C 0.708(3) 0.6205(11) 0.2772(8) 0.093(5) Uani 1 1 d .
H7 H 0.7428 0.6923 0.2882 0.112 Uiso 1 1 calc R
C8 C 0.542(3) 0.5743(12) 0.3048(7) 0.089(5) Uani 1 1 d .
H8 H 0.4588 0.6139 0.3332 0.107 Uiso 1 1 calc R
C9 C 0.499(2) 0.4664(11) 0.2900(6) 0.071(4) Uani 1 1 d .
Br10 Br 0.2647(3) 0.39680(15) 0.32830(7) 0.1069(8) Uani 1 1 d .
C11 C 0.627(2) 0.4071(10) 0.2463(6) 0.059(3) Uani 1 1 d .
H11 H 0.5960 0.3337 0.2377 0.071 Uiso 1 1 calc R
C12 C 0.565(2) 0.4578(10) -0.0401(6) 0.069(4) Uani 1 1 d .
H12A H 0.6622 0.4699 -0.0056 0.104 Uiso 1 1 calc R
H12B H 0.5701 0.5184 -0.0700 0.104 Uiso 1 1 calc R
H12C H 0.5994 0.3908 -0.0625 0.104 Uiso 1 1 calc R
C13 C 0.3479(16) 0.4484(8) -0.0118(5) 0.041(3) Uani 1 1 d .
H13 H 0.2492 0.4452 -0.0479 0.049 Uiso 1 1 calc R
N14 N 0.3399(12) 0.3425(6) 0.0236(4) 0.041(2) Uani 1 1 d .
H14A H 0.4362 0.3419 0.0545 0.061 Uiso 1 1 calc R
H14B H 0.3626 0.2874 -0.0040 0.061 Uiso 1 1 calc R
H14C H 0.2159 0.3344 0.0417 0.061 Uiso 1 1 calc R
C15 C 0.2886(17) 0.5416(9) 0.0317(6) 0.050(3) Uani 1 1 d .
C16 C 0.1216(19) 0.6048(11) 0.0191(6) 0.063(3) Uani 1 1 d .
H16 H 0.0399 0.5861 -0.0164 0.075 Uiso 1 1 calc R
C17 C 0.064(2) 0.6951(12) 0.0554(7) 0.072(4) Uani 1 1 d .
H17 H -0.0522 0.7360 0.0447 0.087 Uiso 1 1 calc R
C18 C 0.182(3) 0.7222(11) 0.1069(8) 0.087(5) Uani 1 1 d .
H18 H 0.1507 0.7843 0.1314 0.105 Uiso 1 1 calc R
C19 C 0.350(2) 0.6579(12) 0.1230(7) 0.086(5) Uani 1 1 d .
H19 H 0.4279 0.6740 0.1597 0.104 Uiso 1 1 calc R
C20 C 0.400(2) 0.5692(11) 0.0841(7) 0.075(4) Uani 1 1 d .
H20 H 0.5157 0.5272 0.0946 0.089 Uiso 1 1 calc R

loop_
_atom_site_aniso_label
_atom_site_aniso_U_11
_atom_site_aniso_U_22
_atom_site_aniso_U_33
_atom_site_aniso_U_23
_atom_site_aniso_U_13
_atom_site_aniso_U_12
O1 0.043(4) 0.061(5) 0.066(6) -0.025(4) 0.016(4) -0.006(4)
C2 0.036(7) 0.048(6) 0.045(8) -0.004(6) -0.012(6) 0.013(5)
O3 0.028(4) 0.079(5) 0.047(5) 0.005(4) -0.002(4) -0.001(4)
C4 0.042(7) 0.163(13) 0.067(10) -0.029(11) -0.009(7) 0.002(9)
C5 0.052(8) 0.072(9) 0.048(7) -0.011(6) -0.003(7) 0.000(7)
C6 0.103(12) 0.096(12) 0.072(10) 0.021(9) 0.005(9) -0.021(9)
C7 0.152(17) 0.047(9) 0.081(11) -0.002(8) -0.024(11) -0.005(11)
C8 0.145(15) 0.052(10) 0.070(10) -0.005(8) -0.018(10) 0.028(10)
C9 0.083(10) 0.065(9) 0.065(9) 0.008(8) -0.018(8) -0.001(8)
Br10 0.0871(11) 0.1607(16) 0.0728(11) -0.0293(9) 0.0247(10) -0.0103(13)
C11 0.065(8) 0.054(7) 0.058(8) -0.030(7) 0.007(7) 0.020(8)
C12 0.081(10) 0.064(8) 0.063(9) 0.021(7) 0.006(7) 0.000(7)
C13 0.039(6) 0.046(6) 0.036(6) -0.012(6) -0.002(5) -0.002(5)
N14 0.039(5) 0.039(5) 0.044(5) -0.009(4) 0.004(4) -0.006(4)
C15 0.033(7) 0.057(7) 0.061(8) 0.008(6) -0.013(6) -0.005(6)
C16 0.054(8) 0.073(8) 0.061(8) -0.005(8) -0.008(7) -0.008(8)
C17 0.067(9) 0.073(10) 0.078(11) -0.002(9) -0.004(8) 0.027(8)
C18 0.124(14) 0.046(8) 0.092(11) -0.010(8) 0.016(11) 0.013(9)
C19 0.099(10) 0.066(9) 0.094(11) -0.001(9) -0.053(9) 0.016(9)
C20 0.081(10) 0.065(10) 0.077(10) -0.008(8) -0.016(9) 0.030(8)

loop_
_atom_type_symbol
_atom_type_description
_atom_type_scat_dispersion_real
_atom_type_scat_dispersion_imag
_atom_type_scat_source
C C 0.0033 0.0016 'International Tables Vol C Tables 4.2.6.8 and 6.1.1.4'
H H 0.0000 0.0000 'International Tables Vol C Tables 4.2.6.8 and 6.1.1.4'
N N 0.0061 0.0033 'International Tables Vol C Tables 4.2.6.8 and 6.1.1.4'
O O 0.0106 0.0060 'International Tables Vol C Tables 4.2.6.8 and 6.1.1.4'
Br Br -0.2901 2.4595 'International Tables Vol C Tables 4.2.6.8 and 6.1.1.4'

loop_
_geom_angle_atom_site_label_1
_geom_angle_atom_site_label_2
_geom_angle_atom_site_label_3
_geom_angle
_geom_angle_site_symmetry_1
O3 C2 O3 0.0(10) 1
O3 C2 O1 125.5(11) 1
O3 C2 O1 125.5(11) .
O3 C2 C4 119.0(11) 1
O3 C2 C4 119.0(11) .
O1 C2 C4 115.5(9) .
O3 O3 C2 0(10) 1
C5 C4 C2 117.8(10) .
C5 C4 H4A 107.9 .
C2 C4 H4A 107.9 .
C5 C4 H4B 107.9 .
C2 C4 H4B 107.9 .
H4A C4 H4B 107.2 .
C11 C5 C6 117.9(12) .
C11 C5 C4 122.9(12) .
C6 C5 C4 119.2(14) .
C5 C6 C7 119.5(13) .
C5 C6 H6 120.3 .
C7 C6 H6 120.3 .
C8 C7 C6 121.7(14) .
C8 C7 H7 119.2 .
C6 C7 H7 119.2 .
C7 C8 C9 118.0(15) .
C7 C8 H8 121.0 .
C9 C8 H8 121.0 .
C8 C9 C11 120.5(14) .
C8 C9 Br10 119.5(13) .
C11 C9 Br10 120.0(10) .
C5 C11 C9 122.4(12) .
C5 C11 H11 118.8 .
C9 C11 H11 118.8 .
C13 C12 H12A 109.5 .
C13 C12 H12B 109.5 .
H12A C12 H12B 109.5 .
C13 C12 H12C 109.5 .
H12A C12 H12C 109.5 .
H12B C12 H12C 109.5 .
N14 C13 C15 110.8(8) .
N14 C13 C12 106.6(8) .
C15 C13 C12 114.2(9) .
N14 C13 H13 108.4 .
C15 C13 H13 108.4 .
C12 C13 H13 108.4 .
C13 N14 H14A 109.5 .
C13 N14 H14B 109.5 .
H14A N14 H14B 109.5 .
C13 N14 H14C 109.5 .
H14A N14 H14C 109.5 .
H14B N14 H14C 109.5 .
C20 C15 C16 116.4(11) .
C20 C15 C13 122.2(11) .
C16 C15 C13 121.5(10) .
C15 C16 C17 124.3(12) .
C15 C16 H16 117.9 .
C17 C16 H16 117.9 .
C18 C17 C16 118.0(13) .
C18 C17 H17 121.0 .
C16 C17 H17 121.0 .
C17 C18 C19 119.8(13) .
C17 C18 H18 120.1 .
C19 C18 H18 120.1 .
C18 C19 C20 119.4(13) .
C18 C19 H19 120.3 .
C20 C19 H19 120.3 .
C15 C20 C19 122.1(12) .
C15 C20 H20 118.9 .
C19 C20 H20 118.9 .

loop_
_geom_bond_atom_site_label_1
_geom_bond_atom_site_label_2
_geom_bond_distance
_geom_bond_site_symmetry_2
O1 C2 1.257(12) .
C2 O3 1.227(12) 1
C2 O3 1.227(12) .
C2 C4 1.528(15) .
O3 O3 0.00(2) 1
C4 C5 1.479(16) .
C4 H4A 0.9700 .
C4 H4B 0.9700 .
C5 C11 1.306(16) .
C5 C6 1.408(18) .
C6 C7 1.42(2) .
C6 H6 0.9300 .
C7 C8 1.33(2) .
C7 H7 0.9300 .
C8 C9 1.374(18) .
C8 H8 0.9300 .
C9 C11 1.417(17) .
C9 Br10 1.908(14) .
C11 H11 0.9300 .
C12 C13 1.525(16) .
C12 H12A 0.9600 .
C12 H12B 0.9600 .
C12 H12C 0.9600 .
C13 N14 1.479(12) .
C13 C15 1.493(15) .
C13 H13 0.9800 .
N14 H14A 0.8900 .
N14 H14B 0.8900 .
N14 H14C 0.8900 .
C15 C20 1.341(17) .
C15 C16 1.351(16) .
C16 C17 1.377(18) .
C16 H16 0.9300 .
C17 C18 1.345(19) .
C17 H17 0.9300 .
C18 C19 1.376(19) .
C18 H18 0.9300 .
C19 C20 1.381(18) .
C19 H19 0.9300 .
C20 H20 0.9300 .

loop_
_geom_hbond_atom_site_label_D
_geom_hbond_atom_site_label_H
_geom_hbond_atom_site_label_A
_geom_hbond_distance_DH
_geom_hbond_distance_HA
_geom_hbond_distance_DA
_geom_hbond_angle_DHA
_geom_hbond_site_symmetry_A
N14 H14C O1 0.89 1.87 2.757(10) 171.0 1_455
N14 H14B O1 0.89 1.87 2.752(10) 172.3 4_455
N14 H14A O3 0.89 1.85 2.729(11) 168.9 1
